data_4001883
loop_
_publ_author_name
'Kazem, Nasrin'
'Xie, Weiwei'
'Ohno, Saneyuki'
'Zevalkink, Alexandra'
'Miller, Gordon J.'
'Snyder, G. Jeffrey'
'Kauzlarich, Susan M.'

_publ_section_title
;
 High-Temperature Thermoelectric Properties of the Solid--Solution Zintl
 Phase Eu11Cd6Sb12--xAsx(x&lt; 3)
;
_journal_issue 3
_journal_name_full 'Chemistry of Materials'
_journal_page_first 1393
_journal_paper_doi 10.1021/cm403345a
_journal_volume 26
_journal_year 2014
_chemical_formula_moiety 'As4.23 Cd6 Eu11 Sb7.77'
_chemical_formula_sum 'As4.23 Cd6 Eu11 Sb7.77'
_chemical_formula_weight 3609.051
_chemical_melting_point ?
_chemical_name_common 'Europium Cadmium Antimonide/Arsenide'
_chemical_name_systematic
; 
Eu11 Cd6 Sb7.76 As4.24 
;
_space_group_IT_number 12
_symmetry_cell_setting monoclinic
_symmetry_space_group_name_Hall '-C 2y'
_symmetry_space_group_name_H-M 'C 1 2/m 1'
_atom_sites_solution_primary direct
_atom_sites_solution_secondary difmap
_audit_creation_method SHELXL-97
_cell_angle_alpha 90.00
_cell_angle_beta 109.3910(10)
_cell_angle_gamma 90.00
_cell_formula_units_Z 2
_cell_length_a 31.8334(16)
_cell_length_b 4.6419(2)
_cell_length_c 12.1497(6)
_cell_measurement_temperature 89
_cell_volume 1693.49(14)
_computing_structure_refinement 'SHELXL-97 (Sheldrick, 2008)'
_computing_structure_solution 'SHELXS-97 (Sheldrick, 2008)'
_diffrn_ambient_temperature 89
_diffrn_measured_fraction_theta_full 0.998
_diffrn_measured_fraction_theta_max 0.998
_diffrn_radiation_monochromator graphite
_diffrn_radiation_source 'fine-focus sealed tube'
_diffrn_radiation_type MoK\a
_diffrn_radiation_wavelength 0.71073
_diffrn_reflns_av_R_equivalents 0.0389
_diffrn_reflns_av_sigmaI/netI 0.0319
_diffrn_reflns_limit_h_max 43
_diffrn_reflns_limit_h_min -44
_diffrn_reflns_limit_k_max 6
_diffrn_reflns_limit_k_min -6
_diffrn_reflns_limit_l_max 16
_diffrn_reflns_limit_l_min -16
_diffrn_reflns_number 11102
_diffrn_reflns_theta_full 29.57
_diffrn_reflns_theta_max 29.57
_diffrn_reflns_theta_min 2.57
_exptl_absorpt_coefficient_mu 33.860
_exptl_absorpt_correction_type 'Semi-Empirical Absorption Correction'
_exptl_absorpt_process_details 'SADABS (Sheldrick, 2003)'
_exptl_crystal_colour 'silver metalic'
_exptl_crystal_density_diffrn 7.076
_exptl_crystal_density_meas ?
_exptl_crystal_density_method 'not measured'
_exptl_crystal_description 'needle like'
_exptl_crystal_F_000 3150
_exptl_crystal_size_max 0.037
_exptl_crystal_size_mid 0.036
_exptl_crystal_size_min 0.034
_refine_diff_density_max 1.556
_refine_diff_density_min -1.414
_refine_diff_density_rms 0.317
_refine_ls_extinction_coef 0.000108(8)
_refine_ls_extinction_expression Fc^*^=kFc[1+0.001xFc^2^\l^3^/sin(2\q)]^-1/4^
_refine_ls_extinction_method SHELXL
_refine_ls_goodness_of_fit_ref 1.179
_refine_ls_hydrogen_treatment none
_refine_ls_matrix_type full
_refine_ls_number_parameters 96
_refine_ls_number_reflns 2650
_refine_ls_number_restraints 0
_refine_ls_restrained_S_all 1.179
_refine_ls_R_factor_all 0.0262
_refine_ls_R_factor_gt 0.0213
_refine_ls_shift/su_max 0.003
_refine_ls_shift/su_mean 0.001
_refine_ls_structure_factor_coef Fsqd
_refine_ls_weighting_details 'calc w=1/[\s^2^(Fo^2^)+(0.0000P)^2^+0.0000P] where P=(Fo^2^+2Fc^2^)/3'
_refine_ls_weighting_scheme calc
_refine_ls_wR_factor_gt 0.0419
_refine_ls_wR_factor_ref 0.0428
_reflns_number_gt 2373
_reflns_number_total 2650
_reflns_threshold_expression >2sigma(I)
_cod_data_source_file cm403345a_si_004.cif
_cod_data_source_block x=4
_cod_depositor_comments
;
The following automatic conversions were performed:

'_chemical_melting_point' value 'Not Measured' was changed to '?' -
the value is undefined or not given.

Automatic conversion script
Id: cif_fix_values 2281 2013-09-26 08:29:07Z andrius 

The following automatic conversions were performed:

'_exptl_crystal_density_meas' value 'not measured' was changed to '?'
- the value is perceived as not measured.

Automatic conversion script
Id: cif_fix_values 3008 2015-01-20 13:52:24Z robertas 
;
_cod_database_code 4001883

loop_
_symmetry_equiv_pos_as_xyz
'x, y, z'
'-x, y, -z'
'x+1/2, y+1/2, z'
'-x+1/2, y+1/2, -z'
'-x, -y, -z'
'x, -y, z'
'-x+1/2, -y+1/2, -z'
'x+1/2, -y+1/2, z'

loop_
_atom_site_label
_atom_site_type_symbol
_atom_site_fract_x
_atom_site_fract_y
_atom_site_fract_z
_atom_site_U_iso_or_equiv
_atom_site_adp_type
_atom_site_occupancy
_atom_site_symmetry_multiplicity
_atom_site_calc_flag
_atom_site_refinement_flags
Eu1 Eu 0.018131(12) 0.0000 0.67973(3) 0.00857(8) Uani 1 2 d S
Eu2 Eu 0.112301(13) 0.0000 0.50620(3) 0.01059(9) Uani 1 2 d S
Eu3 Eu 0.125031(12) 0.0000 0.01065(3) 0.00997(9) Uani 1 2 d S
Eu4 Eu 0.198277(12) 0.0000 0.33854(3) 0.00903(8) Uani 1 2 d S
Eu5 Eu 0.282173(12) 0.0000 0.13519(3) 0.00807(8) Uani 1 2 d S
Eu6 Eu 0.0000 0.0000 0.0000 0.00977(11) Uani 1 4 d S
Sb1 Sb 0.089813(19) 0.0000 0.23225(5) 0.00683(19) Uani 0.461(7) 2 d SP
As1 As 0.089813(19) 0.0000 0.23225(5) 0.00683(19) Uani 0.539(7) 2 d SP
Sb2 Sb 0.14889(2) 0.0000 0.78032(6) 0.0069(2) Uani 0.205(7) 2 d SP
As2 As 0.14889(2) 0.0000 0.78032(6) 0.0069(2) Uani 0.795(7) 2 d SP
Sb3 Sb 0.309930(17) 0.0000 0.47236(4) 0.00688(16) Uani 0.903(7) 2 d SP
As3 As 0.309930(17) 0.0000 0.47236(4) 0.00688(16) Uani 0.097(7) 2 d SP
Sb4 Sb 0.453834(17) 0.0000 0.11596(5) 0.00658(17) Uani 0.725(7) 2 d SP
As4 As 0.453834(17) 0.0000 0.11596(5) 0.00658(17) Uani 0.275(7) 2 d SP
Sb5 Sb 0.457695(18) 0.0000 0.49966(5) 0.00706(18) Uani 0.624(7) 2 d SP
As5 As 0.457695(18) 0.0000 0.49966(5) 0.00706(18) Uani 0.376(7) 2 d SP
Sb6 Sb 0.704299(16) 0.0000 0.13233(4) 0.00653(15) Uani 0.975(7) 2 d SP
As6 As 0.704299(16) 0.0000 0.13233(4) 0.00653(15) Uani 0.025(7) 2 d SP
Cd1 Cd 0.218759(18) 0.0000 0.66585(5) 0.00892(11) Uani 1 2 d S
Cd2 Cd 0.398539(18) 0.0000 0.25665(5) 0.00956(11) Uani 1 2 d S
Cd3 Cd 0.549398(18) 0.0000 0.24387(5) 0.01256(12) Uani 1 2 d S

loop_
_atom_site_aniso_label
_atom_site_aniso_U_11
_atom_site_aniso_U_22
_atom_site_aniso_U_33
_atom_site_aniso_U_23
_atom_site_aniso_U_13
_atom_site_aniso_U_12
Eu1 0.01170(18) 0.00677(15) 0.00628(17) 0.000 0.00169(14) 0.000
Eu2 0.00803(18) 0.01419(18) 0.00926(18) 0.000 0.00249(14) 0.000
Eu3 0.00864(18) 0.01051(17) 0.00908(18) 0.000 0.00069(14) 0.000
Eu4 0.00989(18) 0.01005(17) 0.00766(17) 0.000 0.00362(14) 0.000
Eu5 0.00852(18) 0.00769(16) 0.00796(17) 0.000 0.00270(14) 0.000
Eu6 0.0084(2) 0.0136(2) 0.0071(2) 0.000 0.00217(19) 0.000
Sb1 0.0070(3) 0.0076(3) 0.0056(3) 0.000 0.0017(2) 0.000
As1 0.0070(3) 0.0076(3) 0.0056(3) 0.000 0.0017(2) 0.000
Sb2 0.0076(3) 0.0057(3) 0.0069(3) 0.000 0.0019(2) 0.000
As2 0.0076(3) 0.0057(3) 0.0069(3) 0.000 0.0019(2) 0.000
Sb3 0.0088(3) 0.0054(2) 0.0060(2) 0.000 0.00191(18) 0.000
As3 0.0088(3) 0.0054(2) 0.0060(2) 0.000 0.00191(18) 0.000
Sb4 0.0068(3) 0.0058(2) 0.0072(3) 0.000 0.0023(2) 0.000
As4 0.0068(3) 0.0058(2) 0.0072(3) 0.000 0.0023(2) 0.000
Sb5 0.0080(3) 0.0068(3) 0.0053(3) 0.000 0.0007(2) 0.000
As5 0.0080(3) 0.0068(3) 0.0053(3) 0.000 0.0007(2) 0.000
Sb6 0.0069(2) 0.0066(2) 0.0054(2) 0.000 0.00102(18) 0.000
As6 0.0069(2) 0.0066(2) 0.0054(2) 0.000 0.00102(18) 0.000
Cd1 0.0098(3) 0.0079(2) 0.0066(2) 0.000 -0.00046(19) 0.000
Cd2 0.0077(2) 0.0104(2) 0.0099(3) 0.000 0.0020(2) 0.000
Cd3 0.0119(3) 0.0097(2) 0.0133(3) 0.000 0.0005(2) 0.000

loop_
_atom_type_symbol
_atom_type_description
_atom_type_scat_dispersion_real
_atom_type_scat_dispersion_imag
_atom_type_scat_source
As As 0.0499 2.0058 'International Tables Vol C Tables 4.2.6.8 and 6.1.1.4'
Cd Cd -0.8075 1.2024 'International Tables Vol C Tables 4.2.6.8 and 6.1.1.4'
Sb Sb -0.5866 1.5461 'International Tables Vol C Tables 4.2.6.8 and 6.1.1.4'
Eu Eu -0.1578 3.6682 'International Tables Vol C Tables 4.2.6.8 and 6.1.1.4'

loop_
_geom_angle_atom_site_label_1
_geom_angle_atom_site_label_2
_geom_angle_atom_site_label_3
_geom_angle
_geom_angle_site_symmetry_1
_geom_angle_site_symmetry_3
As4 Eu1 Sb4 0.00(2) 7_556 7_556
As4 Eu1 As4 89.473(16) 7_556 7_546
Sb4 Eu1 As4 89.473(16) 7_556 7_546
As4 Eu1 Sb4 89.473(16) 7_556 7_546
Sb4 Eu1 Sb4 89.473(16) 7_556 7_546
As4 Eu1 Sb4 0.000(19) 7_546 7_546
As4 Eu1 As5 159.793(19) 7_556 3_445
Sb4 Eu1 As5 159.793(19) 7_556 3_445
As4 Eu1 As5 87.530(10) 7_546 3_445
Sb4 Eu1 As5 87.530(10) 7_546 3_445
As4 Eu1 Sb5 159.793(19) 7_556 3_445
Sb4 Eu1 Sb5 159.793(19) 7_556 3_445
As4 Eu1 Sb5 87.530(10) 7_546 3_445
Sb4 Eu1 Sb5 87.530(10) 7_546 3_445
As5 Eu1 Sb5 0.000(19) 3_445 3_445
As4 Eu1 As5 87.530(10) 7_556 3_455
Sb4 Eu1 As5 87.530(10) 7_556 3_455
As4 Eu1 As5 159.793(19) 7_546 3_455
Sb4 Eu1 As5 159.793(19) 7_546 3_455
As5 Eu1 As5 88.416(16) 3_445 3_455
Sb5 Eu1 As5 88.416(16) 3_445 3_455
As4 Eu1 Sb5 87.530(10) 7_556 3_455
Sb4 Eu1 Sb5 87.530(10) 7_556 3_455
As4 Eu1 Sb5 159.793(19) 7_546 3_455
Sb4 Eu1 Sb5 159.793(19) 7_546 3_455
As5 Eu1 Sb5 88.416(16) 3_445 3_455
Sb5 Eu1 Sb5 88.416(16) 3_445 3_455
As5 Eu1 Sb5 0.00(3) 3_455 3_455
As4 Eu1 Cd2 49.868(13) 7_556 7_556
Sb4 Eu1 Cd2 49.868(13) 7_556 7_556
As4 Eu1 Cd2 108.196(15) 7_546 7_556
Sb4 Eu1 Cd2 108.196(15) 7_546 7_556
As5 Eu1 Cd2 149.178(19) 3_445 7_556
Sb5 Eu1 Cd2 149.178(19) 3_445 7_556
As5 Eu1 Cd2 84.888(11) 3_455 7_556
Sb5 Eu1 Cd2 84.888(11) 3_455 7_556
As4 Eu1 Cd2 108.196(15) 7_556 7_546
Sb4 Eu1 Cd2 108.196(15) 7_556 7_546
As4 Eu1 Cd2 49.868(13) 7_546 7_546
Sb4 Eu1 Cd2 49.868(13) 7_546 7_546
As5 Eu1 Cd2 84.888(11) 3_445 7_546
Sb5 Eu1 Cd2 84.888(11) 3_445 7_546
As5 Eu1 Cd2 149.178(19) 3_455 7_546
Sb5 Eu1 Cd2 149.178(19) 3_455 7_546
Cd2 Eu1 Cd2 85.641(15) 7_556 7_546
As4 Eu1 As5 152.860(18) 7_556 7_546
Sb4 Eu1 As5 152.860(18) 7_556 7_546
As4 Eu1 As5 86.589(11) 7_546 7_546
Sb4 Eu1 As5 86.589(11) 7_546 7_546
As5 Eu1 As5 46.800(18) 3_445 7_546
Sb5 Eu1 As5 46.800(18) 3_445 7_546
As5 Eu1 As5 104.831(12) 3_455 7_546
Sb5 Eu1 As5 104.831(12) 3_455 7_546
Cd2 Eu1 As5 106.350(15) 7_556 7_546
Cd2 Eu1 As5 50.556(12) 7_546 7_546
As4 Eu1 Sb5 152.860(18) 7_556 7_546
Sb4 Eu1 Sb5 152.860(18) 7_556 7_546
As4 Eu1 Sb5 86.589(11) 7_546 7_546
Sb4 Eu1 Sb5 86.589(11) 7_546 7_546
As5 Eu1 Sb5 46.800(18) 3_445 7_546
Sb5 Eu1 Sb5 46.800(18) 3_445 7_546
As5 Eu1 Sb5 104.831(12) 3_455 7_546
Sb5 Eu1 Sb5 104.831(12) 3_455 7_546
Cd2 Eu1 Sb5 106.350(15) 7_556 7_546
Cd2 Eu1 Sb5 50.556(12) 7_546 7_546
As5 Eu1 Sb5 0.0 7_546 7_546
Sb2 Eu2 Sb1 171.86(2) . .
Sb2 Eu2 As5 91.943(16) . 7_546
Sb1 Eu2 As5 93.665(15) . 7_546
Sb2 Eu2 Sb5 91.943(16) . 7_546
Sb1 Eu2 Sb5 93.665(15) . 7_546
As5 Eu2 Sb5 0.000(15) 7_546 7_546
Sb2 Eu2 As5 91.942(16) . 7_556
Sb1 Eu2 As5 93.665(15) . 7_556
As5 Eu2 As5 92.919(18) 7_546 7_556
Sb5 Eu2 As5 92.919(18) 7_546 7_556
Sb2 Eu2 Sb5 91.942(16) . 7_556
Sb1 Eu2 Sb5 93.665(15) . 7_556
As5 Eu2 Sb5 92.919(18) 7_546 7_556
Sb5 Eu2 Sb5 92.919(18) 7_546 7_556
As5 Eu2 Sb5 0.00(2) 7_556 7_556
Sb2 Eu2 Cd1 55.235(17) . .
Sb1 Eu2 Cd1 116.620(19) . .
As5 Eu2 Cd1 125.771(12) 7_546 .
Sb5 Eu2 Cd1 125.771(12) 7_546 .
As5 Eu2 Cd1 125.771(12) 7_556 .
Sb5 Eu2 Cd1 125.771(12) 7_556 .
Sb2 Eu2 As3 85.007(14) . 7_556
Sb1 Eu2 As3 89.142(14) . 7_556
As5 Eu2 As3 176.204(16) 7_546 7_556
Sb5 Eu2 As3 176.204(16) 7_546 7_556
As5 Eu2 As3 89.447(10) 7_556 7_556
Sb5 Eu2 As3 89.447(10) 7_556 7_556
Cd1 Eu2 As3 50.504(10) . 7_556
Sb2 Eu2 Sb3 85.007(14) . 7_556
Sb1 Eu2 Sb3 89.142(14) . 7_556
As5 Eu2 Sb3 176.204(16) 7_546 7_556
Sb5 Eu2 Sb3 176.204(16) 7_546 7_556
As5 Eu2 Sb3 89.447(10) 7_556 7_556
Sb5 Eu2 Sb3 89.447(10) 7_556 7_556
Cd1 Eu2 Sb3 50.504(10) . 7_556
As3 Eu2 Sb3 0.000(19) 7_556 7_556
Sb2 Eu2 Sb3 85.007(14) . 7_546
Sb1 Eu2 Sb3 89.142(14) . 7_546
As5 Eu2 Sb3 89.447(10) 7_546 7_546
Sb5 Eu2 Sb3 89.447(10) 7_546 7_546
As5 Eu2 Sb3 176.204(16) 7_556 7_546
Sb5 Eu2 Sb3 176.204(16) 7_556 7_546
Cd1 Eu2 Sb3 50.504(10) . 7_546
As3 Eu2 Sb3 88.038(16) 7_556 7_546
Sb3 Eu2 Sb3 88.038(16) 7_556 7_546
As2 Eu3 Sb2 0.00(2) 1_554 1_554
As2 Eu3 Sb1 174.18(2) 1_554 .
Sb2 Eu3 Sb1 174.18(2) 1_554 .
As2 Eu3 As6 91.341(15) 1_554 3_455
Sb2 Eu3 As6 91.341(15) 1_554 3_455
Sb1 Eu3 As6 92.894(14) . 3_455
As2 Eu3 Sb6 91.341(15) 1_554 3_455
Sb2 Eu3 Sb6 91.341(15) 1_554 3_455
Sb1 Eu3 Sb6 92.894(14) . 3_455
As6 Eu3 Sb6 0.00(2) 3_455 3_455
As2 Eu3 As6 91.341(15) 1_554 3_445
Sb2 Eu3 As6 91.341(15) 1_554 3_445
Sb1 Eu3 As6 92.894(14) . 3_445
As6 Eu3 As6 86.554(14) 3_455 3_445
Sb6 Eu3 As6 86.554(14) 3_455 3_445
As2 Eu3 Sb6 91.341(15) 1_554 3_445
Sb2 Eu3 Sb6 91.341(15) 1_554 3_445
Sb1 Eu3 Sb6 92.894(14) . 3_445
As6 Eu3 Sb6 86.554(14) 3_455 3_445
Sb6 Eu3 Sb6 86.554(14) 3_455 3_445
As6 Eu3 Sb6 0.000(14) 3_445 3_445
As2 Eu3 Sb4 87.556(15) 1_554 7_545
Sb2 Eu3 Sb4 87.556(15) 1_554 7_545
Sb1 Eu3 Sb4 88.205(15) . 7_545
As6 Eu3 Sb4 178.896(18) 3_455 7_545
Sb6 Eu3 Sb4 178.896(18) 3_455 7_545
As6 Eu3 Sb4 93.504(9) 3_445 7_545
Sb6 Eu3 Sb4 93.504(9) 3_445 7_545
As2 Eu3 As4 87.556(15) 1_554 7_545
Sb2 Eu3 As4 87.556(15) 1_554 7_545
Sb1 Eu3 As4 88.205(15) . 7_545
As6 Eu3 As4 178.896(18) 3_455 7_545
Sb6 Eu3 As4 178.896(18) 3_455 7_545
As6 Eu3 As4 93.504(9) 3_445 7_545
Sb6 Eu3 As4 93.504(9) 3_445 7_545
Sb4 Eu3 As4 0.00(3) 7_545 7_545
As2 Eu3 Sb4 87.556(15) 1_554 7
Sb2 Eu3 Sb4 87.556(15) 1_554 7
Sb1 Eu3 Sb4 88.205(15) . 7
As6 Eu3 Sb4 93.504(9) 3_455 7
Sb6 Eu3 Sb4 93.504(9) 3_455 7
As6 Eu3 Sb4 178.896(18) 3_445 7
Sb6 Eu3 Sb4 178.896(18) 3_445 7
Sb4 Eu3 Sb4 86.418(15) 7_545 7
As4 Eu3 Sb4 86.418(15) 7_545 7
As2 Eu3 As4 87.556(15) 1_554 7
Sb2 Eu3 As4 87.556(15) 1_554 7
Sb1 Eu3 As4 88.205(15) . 7
As6 Eu3 As4 93.504(9) 3_455 7
Sb6 Eu3 As4 93.504(9) 3_455 7
As6 Eu3 As4 178.896(18) 3_445 7
Sb6 Eu3 As4 178.896(18) 3_445 7
Sb4 Eu3 As4 86.418(15) 7_545 7
As4 Eu3 As4 86.418(15) 7_545 7
Sb4 Eu3 As4 0.000(15) 7 7
Sb1 Eu4 As3 87.593(14) . 7_556
Sb1 Eu4 Sb3 87.593(14) . 7_556
As3 Eu4 Sb3 0.000(18) 7_556 7_556
Sb1 Eu4 As3 87.592(14) . 7_546
As3 Eu4 As3 88.153(15) 7_556 7_546
Sb3 Eu4 As3 88.153(15) 7_556 7_546
Sb1 Eu4 Sb3 87.592(14) . 7_546
As3 Eu4 Sb3 88.153(15) 7_556 7_546
Sb3 Eu4 Sb3 88.153(15) 7_556 7_546
As3 Eu4 Sb3 0.000(17) 7_546 7_546
Sb1 Eu4 Sb3 174.973(19) . .
As3 Eu4 Sb3 88.797(13) 7_556 .
Sb3 Eu4 Sb3 88.797(13) 7_556 .
As3 Eu4 Sb3 88.797(13) 7_546 .
Sb3 Eu4 Sb3 88.797(13) 7_546 .
Sb1 Eu4 As6 91.098(14) . 3_445
As3 Eu4 As6 177.534(14) 7_556 3_445
Sb3 Eu4 As6 177.534(14) 7_556 3_445
As3 Eu4 As6 93.882(9) 7_546 3_445
Sb3 Eu4 As6 93.882(9) 7_546 3_445
Sb3 Eu4 As6 92.635(13) . 3_445
Sb1 Eu4 Sb6 91.098(14) . 3_445
As3 Eu4 Sb6 177.534(14) 7_556 3_445
Sb3 Eu4 Sb6 177.534(14) 7_556 3_445
As3 Eu4 Sb6 93.882(9) 7_546 3_445
Sb3 Eu4 Sb6 93.882(9) 7_546 3_445
Sb3 Eu4 Sb6 92.635(13) . 3_445
As6 Eu4 Sb6 0.000(17) 3_445 3_445
Sb1 Eu4 As6 91.098(14) . 3_455
As3 Eu4 As6 93.882(9) 7_556 3_455
Sb3 Eu4 As6 93.882(9) 7_556 3_455
As3 Eu4 As6 177.534(14) 7_546 3_455
Sb3 Eu4 As6 177.534(14) 7_546 3_455
Sb3 Eu4 As6 92.635(13) . 3_455
As6 Eu4 As6 84.050(14) 3_445 3_455
Sb6 Eu4 As6 84.050(14) 3_445 3_455
Sb1 Eu4 Sb6 91.098(14) . 3_455
As3 Eu4 Sb6 93.882(9) 7_556 3_455
Sb3 Eu4 Sb6 93.882(9) 7_556 3_455
As3 Eu4 Sb6 177.534(14) 7_546 3_455
Sb3 Eu4 Sb6 177.534(14) 7_546 3_455
Sb3 Eu4 Sb6 92.635(13) . 3_455
As6 Eu4 Sb6 84.050(14) 3_445 3_455
Sb6 Eu4 Sb6 84.050(14) 3_445 3_455
As6 Eu4 Sb6 0.000(17) 3_455 3_455
As2 Eu5 Sb2 0.00(2) 7_556 7_556
As2 Eu5 As2 95.96(2) 7_556 7_546
Sb2 Eu5 As2 95.96(2) 7_556 7_546
As2 Eu5 Sb2 95.96(2) 7_556 7_546
Sb2 Eu5 Sb2 95.96(2) 7_556 7_546
As2 Eu5 Sb2 0.00(3) 7_546 7_546
As2 Eu5 Cd1 54.772(15) 7_556 7_556
Sb2 Eu5 Cd1 54.772(15) 7_556 7_556
As2 Eu5 Cd1 116.745(18) 7_546 7_556
Sb2 Eu5 Cd1 116.745(18) 7_546 7_556
As2 Eu5 Cd1 116.745(18) 7_556 7_546
Sb2 Eu5 Cd1 116.745(18) 7_556 7_546
As2 Eu5 Cd1 54.772(15) 7_546 7_546
Sb2 Eu5 Cd1 54.772(15) 7_546 7_546
Cd1 Eu5 Cd1 87.433(16) 7_556 7_546
As2 Eu5 As6 160.759(19) 7_556 3_445
Sb2 Eu5 As6 160.759(19) 7_556 3_445
As2 Eu5 As6 85.765(12) 7_546 3_445
Sb2 Eu5 As6 85.765(12) 7_546 3_445
Cd1 Eu5 As6 107.432(15) 7_556 3_445
Cd1 Eu5 As6 49.655(12) 7_546 3_445
As2 Eu5 Sb6 160.759(19) 7_556 3_445
Sb2 Eu5 Sb6 160.759(19) 7_556 3_445
As2 Eu5 Sb6 85.765(12) 7_546 3_445
Sb2 Eu5 Sb6 85.765(12) 7_546 3_445
Cd1 Eu5 Sb6 107.432(15) 7_556 3_445
Cd1 Eu5 Sb6 49.655(12) 7_546 3_445
As6 Eu5 Sb6 0.000(12) 3_445 3_445
As2 Eu5 As6 85.765(12) 7_556 3_455
Sb2 Eu5 As6 85.765(12) 7_556 3_455
As2 Eu5 As6 160.759(19) 7_546 3_455
Sb2 Eu5 As6 160.759(19) 7_546 3_455
Cd1 Eu5 As6 49.655(12) 7_556 3_455
Cd1 Eu5 As6 107.432(15) 7_546 3_455
As6 Eu5 As6 86.491(14) 3_445 3_455
Sb6 Eu5 As6 86.491(14) 3_445 3_455
As2 Eu5 Sb6 85.765(12) 7_556 3_455
Sb2 Eu5 Sb6 85.765(12) 7_556 3_455
As2 Eu5 Sb6 160.759(19) 7_546 3_455
Sb2 Eu5 Sb6 160.759(19) 7_546 3_455
Cd1 Eu5 Sb6 49.655(12) 7_556 3_455
Cd1 Eu5 Sb6 107.432(15) 7_546 3_455
As6 Eu5 Sb6 86.491(14) 3_445 3_455
Sb6 Eu5 Sb6 86.491(14) 3_445 3_455
As6 Eu5 Sb6 0.000(17) 3_455 3_455
As2 Eu5 As6 90.913(16) 7_556 5_655
Sb2 Eu5 As6 90.913(16) 7_556 5_655
As2 Eu5 As6 90.913(16) 7_546 5_655
Sb2 Eu5 As6 90.913(16) 7_546 5_655
Cd1 Eu5 As6 135.938(8) 7_556 5_655
Cd1 Eu5 As6 135.938(8) 7_546 5_655
As6 Eu5 As6 108.245(12) 3_445 5_655
Sb6 Eu5 As6 108.245(12) 3_445 5_655
As6 Eu5 As6 108.245(12) 3_455 5_655
Sb6 Eu5 As6 108.245(12) 3_455 5_655
As2 Eu5 Sb6 90.913(16) 7_556 5_655
Sb2 Eu5 Sb6 90.913(16) 7_556 5_655
As2 Eu5 Sb6 90.913(16) 7_546 5_655
Sb2 Eu5 Sb6 90.913(16) 7_546 5_655
Cd1 Eu5 Sb6 135.938(8) 7_556 5_655
Cd1 Eu5 Sb6 135.938(8) 7_546 5_655
As6 Eu5 Sb6 108.245(12) 3_445 5_655
Sb6 Eu5 Sb6 108.245(12) 3_445 5_655
As6 Eu5 Sb6 108.245(12) 3_455 5_655
Sb6 Eu5 Sb6 108.245(12) 3_455 5_655
As6 Eu5 Sb6 0.000(15) 5_655 5_655
Sb1 Eu6 As1 180.0 . 5
Sb1 Eu6 Sb1 180.0 . 5
As1 Eu6 Sb1 0.00(3) 5 5
Sb1 Eu6 As4 89.014(12) . 7
As1 Eu6 As4 90.985(12) 5 7
Sb1 Eu6 As4 90.985(12) 5 7
Sb1 Eu6 As4 90.986(12) . 3_445
As1 Eu6 As4 89.015(12) 5 3_445
Sb1 Eu6 As4 89.015(12) 5 3_445
As4 Eu6 As4 180.000(19) 7 3_445
Sb1 Eu6 Sb4 89.014(12) . 7
As1 Eu6 Sb4 90.985(12) 5 7
Sb1 Eu6 Sb4 90.985(12) 5 7
As4 Eu6 Sb4 0.000(19) 7 7
As4 Eu6 Sb4 180.000(15) 3_445 7
Sb1 Eu6 Sb4 90.986(12) . 3_445
As1 Eu6 Sb4 89.015(12) 5 3_445
Sb1 Eu6 Sb4 89.015(12) 5 3_445
As4 Eu6 Sb4 180.000(19) 7 3_445
As4 Eu6 Sb4 0.000(15) 3_445 3_445
Sb4 Eu6 Sb4 180.000(19) 7 3_445
Sb1 Eu6 As4 89.014(12) . 7_545
As1 Eu6 As4 90.985(12) 5 7_545
Sb1 Eu6 As4 90.985(12) 5 7_545
As4 Eu6 As4 89.301(14) 7 7_545
As4 Eu6 As4 90.699(14) 3_445 7_545
Sb4 Eu6 As4 89.301(14) 7 7_545
Sb4 Eu6 As4 90.699(14) 3_445 7_545
Sb1 Eu6 As4 90.986(12) . 3_455
As1 Eu6 As4 89.015(12) 5 3_455
Sb1 Eu6 As4 89.015(12) 5 3_455
As4 Eu6 As4 90.699(14) 7 3_455
As4 Eu6 As4 89.301(14) 3_445 3_455
Sb4 Eu6 As4 90.699(14) 7 3_455
Sb4 Eu6 As4 89.301(14) 3_445 3_455
As4 Eu6 As4 180.000(19) 7_545 3_455
Sb1 Eu6 Sb4 90.986(12) . 3_455
As1 Eu6 Sb4 89.015(12) 5 3_455
Sb1 Eu6 Sb4 89.015(12) 5 3_455
As4 Eu6 Sb4 90.699(14) 7 3_455
As4 Eu6 Sb4 89.301(14) 3_445 3_455
Sb4 Eu6 Sb4 90.699(14) 7 3_455
Sb4 Eu6 Sb4 89.301(14) 3_445 3_455
As4 Eu6 Sb4 180.000(19) 7_545 3_455
As4 Eu6 Sb4 0.000(19) 3_455 3_455
Sb1 Eu6 Sb4 89.014(12) . 7_545
As1 Eu6 Sb4 90.985(12) 5 7_545
Sb1 Eu6 Sb4 90.985(12) 5 7_545
As4 Eu6 Sb4 89.301(14) 7 7_545
As4 Eu6 Sb4 90.699(14) 3_445 7_545
Sb4 Eu6 Sb4 89.301(14) 7 7_545
Sb4 Eu6 Sb4 90.699(14) 3_445 7_545
As4 Eu6 Sb4 0.000(19) 7_545 7_545
As4 Eu6 Sb4 180.000(19) 3_455 7_545
Sb4 Eu6 Sb4 180.000(19) 3_455 7_545
Cd3 Sb1 Cd3 120.00(3) 3_445 3_455
Cd3 Sb1 Eu2 83.655(18) 3_445 .
Cd3 Sb1 Eu2 83.655(18) 3_455 .
Cd3 Sb1 Eu3 110.374(18) 3_445 .
Cd3 Sb1 Eu3 110.374(18) 3_455 .
Eu2 Sb1 Eu3 148.64(2) . .
Cd3 Sb1 Eu4 116.290(16) 3_445 .
Cd3 Sb1 Eu4 116.290(16) 3_455 .
Eu2 Sb1 Eu4 75.128(16) . .
Eu3 Sb1 Eu4 73.510(16) . .
Cd3 Sb1 Eu6 75.464(17) 3_445 .
Cd3 Sb1 Eu6 75.464(17) 3_455 .
Eu2 Sb1 Eu6 137.10(2) . .
Eu3 Sb1 Eu6 74.264(14) . .
Eu4 Sb1 Eu6 147.77(2) . .
Cd2 Sb2 Cd2 116.90(3) 7_546 7_556
Cd2 Sb2 Cd1 112.372(19) 7_546 .
Cd2 Sb2 Cd1 112.372(19) 7_556 .
Cd2 Sb2 Eu5 167.89(3) 7_546 7_556
Cd2 Sb2 Eu5 73.235(12) 7_556 7_556
Cd1 Sb2 Eu5 66.604(15) . 7_556
Cd2 Sb2 Eu5 73.235(12) 7_546 7_546
Cd2 Sb2 Eu5 167.89(3) 7_556 7_546
Cd1 Sb2 Eu5 66.604(15) . 7_546
Eu5 Sb2 Eu5 95.96(2) 7_556 7_546
Cd2 Sb2 Eu3 82.06(2) 7_546 1_556
Cd2 Sb2 Eu3 82.06(2) 7_556 1_556
Cd1 Sb2 Eu3 148.64(3) . 1_556
Eu5 Sb2 Eu3 93.364(17) 7_556 1_556
Eu5 Sb2 Eu3 93.364(17) 7_546 1_556
Cd2 Sb2 Eu2 80.505(19) 7_546 .
Cd2 Sb2 Eu2 80.505(19) 7_556 .
Cd1 Sb2 Eu2 65.044(18) . .
Eu5 Sb2 Eu2 108.725(18) 7_556 .
Eu5 Sb2 Eu2 108.725(18) 7_546 .
Eu3 Sb2 Eu2 146.31(3) 1_556 .
Cd1 Sb3 Cd1 110.06(2) 7_546 7_556
Cd1 Sb3 Eu4 153.47(2) 7_546 7_556
Cd1 Sb3 Eu4 75.799(12) 7_556 7_556
Cd1 Sb3 Eu4 75.799(12) 7_546 7_546
Cd1 Sb3 Eu4 153.47(2) 7_556 7_546
Eu4 Sb3 Eu4 88.153(16) 7_556 7_546
Cd1 Sb3 Eu2 134.46(2) 7_546 7_556
Cd1 Sb3 Eu2 63.994(13) 7_556 7_556
Eu4 Sb3 Eu2 71.843(10) 7_556 7_556
Eu4 Sb3 Eu2 130.933(17) 7_546 7_556
Cd1 Sb3 Eu2 63.994(13) 7_546 7_546
Cd1 Sb3 Eu2 134.46(2) 7_556 7_546
Eu4 Sb3 Eu2 130.933(17) 7_556 7_546
Eu4 Sb3 Eu2 71.843(10) 7_546 7_546
Eu2 Sb3 Eu2 88.042(15) 7_556 7_546
Cd1 Sb3 Eu4 68.560(15) 7_546 .
Cd1 Sb3 Eu4 68.560(15) 7_556 .
Eu4 Sb3 Eu4 91.201(13) 7_556 .
Eu4 Sb3 Eu4 91.201(13) 7_546 .
Eu2 Sb3 Eu4 132.137(10) 7_556 .
Eu2 Sb3 Eu4 132.137(10) 7_546 .
Cd1 Sb3 Eu5 57.340(13) 7_546 .
Cd1 Sb3 Eu5 57.340(13) 7_556 .
Eu4 Sb3 Eu5 133.017(9) 7_556 .
Eu4 Sb3 Eu5 133.017(9) 7_546 .
Eu2 Sb3 Eu5 89.168(13) 7_556 .
Eu2 Sb3 Eu5 89.168(13) 7_546 .
Eu4 Sb3 Eu5 70.064(12) . .
Cd2 Sb4 Cd3 115.17(2) . .
Cd2 Sb4 Eu1 67.217(14) . 7_556
Cd3 Sb4 Eu1 68.017(14) . 7_556
Cd2 Sb4 Eu1 67.217(14) . 7_546
Cd3 Sb4 Eu1 68.017(14) . 7_546
Eu1 Sb4 Eu1 89.473(16) 7_556 7_546
Cd2 Sb4 Eu6 135.349(7) . 3
Cd3 Sb4 Eu6 72.216(13) . 3
Eu1 Sb4 Eu6 77.227(8) 7_556 3
Eu1 Sb4 Eu6 140.194(18) 7_546 3
Cd2 Sb4 Eu6 135.349(7) . 3_545
Cd3 Sb4 Eu6 72.216(13) . 3_545
Eu1 Sb4 Eu6 140.194(18) 7_556 3_545
Eu1 Sb4 Eu6 77.227(8) 7_546 3_545
Eu6 Sb4 Eu6 89.301(14) 3 3_545
Cd2 Sb4 Eu3 76.042(15) . 7_545
Cd3 Sb4 Eu3 136.475(8) . 7_545
Eu1 Sb4 Eu3 142.95(2) 7_556 7_545
Eu1 Sb4 Eu3 80.461(9) 7_546 7_545
Eu6 Sb4 Eu3 130.918(18) 3 7_545
Eu6 Sb4 Eu3 72.100(9) 3_545 7_545
Cd2 Sb4 Eu3 76.042(15) . 7
Cd3 Sb4 Eu3 136.475(8) . 7
Eu1 Sb4 Eu3 80.461(9) 7_556 7
Eu1 Sb4 Eu3 142.95(2) 7_546 7
Eu6 Sb4 Eu3 72.100(9) 3 7
Eu6 Sb4 Eu3 130.918(18) 3_545 7
Eu3 Sb4 Eu3 86.419(15) 7_545 7
As5 Sb5 Sb5 0.00(2) 5_656 5_656
As5 Sb5 Cd2 108.13(3) 5_656 .
Sb5 Sb5 Cd2 108.13(3) 5_656 .
As5 Sb5 Cd3 113.04(3) 5_656 5_656
Sb5 Sb5 Cd3 113.04(3) 5_656 5_656
Cd2 Sb5 Cd3 138.83(2) . 5_656
As5 Sb5 Eu2 133.521(9) 5_656 7_546
Sb5 Sb5 Eu2 133.521(9) 5_656 7_546
Cd2 Sb5 Eu2 76.569(15) . 7_546
Cd3 Sb5 Eu2 75.397(15) 5_656 7_546
As5 Sb5 Eu2 133.521(9) 5_656 7_556
Sb5 Sb5 Eu2 133.521(9) 5_656 7_556
Cd2 Sb5 Eu2 76.569(15) . 7_556
Cd3 Sb5 Eu2 75.397(14) 5_656 7_556
Eu2 Sb5 Eu2 92.916(18) 7_546 7_556
As5 Sb5 Eu1 68.805(17) 5_656 3
Sb5 Sb5 Eu1 68.805(17) 5_656 3
Cd2 Sb5 Eu1 134.485(9) . 3
Cd3 Sb5 Eu1 64.656(13) 5_656 3
Eu2 Sb5 Eu1 140.01(2) 7_546 3
Eu2 Sb5 Eu1 75.833(10) 7_556 3
As5 Sb5 Eu1 68.805(17) 5_656 3_545
Sb5 Sb5 Eu1 68.805(17) 5_656 3_545
Cd2 Sb5 Eu1 134.485(9) . 3_545
Cd3 Sb5 Eu1 64.656(13) 5_656 3_545
Eu2 Sb5 Eu1 75.833(10) 7_546 3_545
Eu2 Sb5 Eu1 140.01(2) 7_556 3_545
Eu1 Sb5 Eu1 88.417(16) 3 3_545
As5 Sb5 Eu1 64.395(17) 5_656 7_546
Sb5 Sb5 Eu1 64.395(17) 5_656 7_546
Cd2 Sb5 Eu1 64.249(13) . 7_546
Cd3 Sb5 Eu1 136.059(9) 5_656 7_546
Eu2 Sb5 Eu1 78.311(10) 7_546 7_546
Eu2 Sb5 Eu1 140.816(19) 7_556 7_546
Eu1 Sb5 Eu1 133.200(18) 3 7_546
Eu1 Sb5 Eu1 75.170(12) 3_545 7_546
As5 Sb5 Eu1 64.395(17) 5_656 7_556
Sb5 Sb5 Eu1 64.395(17) 5_656 7_556
Cd2 Sb5 Eu1 64.249(13) . 7_556
Cd3 Sb5 Eu1 136.059(9) 5_656 7_556
Eu2 Sb5 Eu1 140.816(19) 7_546 7_556
Eu2 Sb5 Eu1 78.311(10) 7_556 7_556
Eu1 Sb5 Eu1 75.170(12) 3 7_556
Eu1 Sb5 Eu1 133.200(18) 3_545 7_556
Eu1 Sb5 Eu1 84.817(15) 7_546 7_556
Cd1 Sb6 Eu3 133.069(10) 5_656 3_545
Cd1 Sb6 Eu3 133.069(10) 5_656 3
Eu3 Sb6 Eu3 86.554(14) 3_545 3
Cd1 Sb6 Eu5 64.635(13) 5_656 3
Eu3 Sb6 Eu5 155.634(18) 3_545 3
Eu3 Sb6 Eu5 88.372(8) 3 3
Cd1 Sb6 Eu5 64.635(13) 5_656 3_545
Eu3 Sb6 Eu5 88.372(8) 3_545 3_545
Eu3 Sb6 Eu5 155.634(18) 3 3_545
Eu5 Sb6 Eu5 86.490(15) 3 3_545
Cd1 Sb6 Eu5 118.52(2) 5_656 5_655
Eu3 Sb6 Eu5 84.014(12) 3_545 5_655
Eu3 Sb6 Eu5 84.014(12) 3 5_655
Eu5 Sb6 Eu5 71.755(12) 3 5_655
Eu5 Sb6 Eu5 71.755(12) 3_545 5_655
Cd1 Sb6 Eu4 67.281(13) 5_656 3
Eu3 Sb6 Eu4 124.227(17) 3_545 3
Eu3 Sb6 Eu4 69.183(10) 3 3
Eu5 Sb6 Eu4 75.507(9) 3 3
Eu5 Sb6 Eu4 131.841(17) 3_545 3
Eu5 Sb6 Eu4 137.899(7) 5_655 3
Cd1 Sb6 Eu4 67.281(13) 5_656 3_545
Eu3 Sb6 Eu4 69.183(10) 3_545 3_545
Eu3 Sb6 Eu4 124.227(17) 3 3_545
Eu5 Sb6 Eu4 131.841(17) 3 3_545
Eu5 Sb6 Eu4 75.507(9) 3_545 3_545
Eu5 Sb6 Eu4 137.899(7) 5_655 3_545
Eu4 Sb6 Eu4 84.051(14) 3 3_545
As3 Cd1 Sb3 0.00(2) 7_546 7_546
As3 Cd1 As3 110.06(2) 7_546 7_556
Sb3 Cd1 As3 110.06(2) 7_546 7_556
As3 Cd1 Sb3 110.06(2) 7_546 7_556
Sb3 Cd1 Sb3 110.06(2) 7_546 7_556
As3 Cd1 Sb3 0.00(3) 7_556 7_556
As3 Cd1 As6 121.948(14) 7_546 5_656
Sb3 Cd1 As6 121.948(14) 7_546 5_656
As3 Cd1 As6 121.948(14) 7_556 5_656
Sb3 Cd1 As6 121.948(14) 7_556 5_656
As3 Cd1 Sb6 121.948(14) 7_546 5_656
Sb3 Cd1 Sb6 121.948(14) 7_546 5_656
As3 Cd1 Sb6 121.948(14) 7_556 5_656
Sb3 Cd1 Sb6 121.948(14) 7_556 5_656
As6 Cd1 Sb6 0.00(3) 5_656 5_656
As3 Cd1 Sb2 97.620(18) 7_546 .
Sb3 Cd1 Sb2 97.620(18) 7_546 .
As3 Cd1 Sb2 97.620(18) 7_556 .
Sb3 Cd1 Sb2 97.620(18) 7_556 .
As6 Cd1 Sb2 99.22(2) 5_656 .
Sb6 Cd1 Sb2 99.22(2) 5_656 .
As3 Cd1 Eu2 65.501(14) 7_546 .
Sb3 Cd1 Eu2 65.501(14) 7_546 .
As3 Cd1 Eu2 65.501(14) 7_556 .
Sb3 Cd1 Eu2 65.501(14) 7_556 .
As6 Cd1 Eu2 158.95(2) 5_656 .
Sb6 Cd1 Eu2 158.95(2) 5_656 .
Sb2 Cd1 Eu2 59.721(18) . .
As3 Cd1 Eu5 156.19(2) 7_546 7_556
Sb3 Cd1 Eu5 156.19(2) 7_546 7_556
As3 Cd1 Eu5 77.423(11) 7_556 7_556
Sb3 Cd1 Eu5 77.423(11) 7_556 7_556
As6 Cd1 Eu5 65.710(13) 5_656 7_556
Sb6 Cd1 Eu5 65.710(13) 5_656 7_556
Sb2 Cd1 Eu5 58.624(13) . 7_556
Eu2 Cd1 Eu5 99.810(15) . 7_556
As3 Cd1 Eu5 77.423(11) 7_546 7_546
Sb3 Cd1 Eu5 77.423(11) 7_546 7_546
As3 Cd1 Eu5 156.19(2) 7_556 7_546
Sb3 Cd1 Eu5 156.19(2) 7_556 7_546
As6 Cd1 Eu5 65.710(13) 5_656 7_546
Sb6 Cd1 Eu5 65.710(13) 5_656 7_546
Sb2 Cd1 Eu5 58.624(13) . 7_546
Eu2 Cd1 Eu5 99.810(15) . 7_546
Eu5 Cd1 Eu5 87.434(16) 7_556 7_546
As3 Cd1 Eu4 128.72(2) 7_546 7_556
Sb3 Cd1 Eu4 128.72(2) 7_546 7_556
As3 Cd1 Eu4 63.114(13) 7_556 7_556
Sb3 Cd1 Eu4 63.114(13) 7_556 7_556
As6 Cd1 Eu4 64.964(13) 5_656 7_556
Sb6 Cd1 Eu4 64.964(13) 5_656 7_556
Sb2 Cd1 Eu4 133.085(12) . 7_556
Eu2 Cd1 Eu4 128.233(12) . 7_556
Eu5 Cd1 Eu4 75.042(10) 7_556 7_556
Eu5 Cd1 Eu4 130.601(18) 7_546 7_556
As2 Cd2 Sb2 0.00(4) 7_546 7_546
As2 Cd2 As2 116.89(3) 7_546 7_556
Sb2 Cd2 As2 116.89(3) 7_546 7_556
As2 Cd2 Sb2 116.89(3) 7_546 7_556
Sb2 Cd2 Sb2 116.89(3) 7_546 7_556
As2 Cd2 Sb2 0.00(3) 7_556 7_556
As2 Cd2 Sb4 108.79(2) 7_546 .
Sb2 Cd2 Sb4 108.79(2) 7_546 .
As2 Cd2 Sb4 108.79(2) 7_556 .
Sb2 Cd2 Sb4 108.79(2) 7_556 .
As2 Cd2 Sb5 107.583(19) 7_546 .
Sb2 Cd2 Sb5 107.583(19) 7_546 .
As2 Cd2 Sb5 107.583(19) 7_556 .
Sb2 Cd2 Sb5 107.583(19) 7_556 .
Sb4 Cd2 Sb5 106.75(2) . .
As2 Cd2 Eu1 164.37(2) 7_546 7_556
Sb2 Cd2 Eu1 164.37(2) 7_546 7_556
As2 Cd2 Eu1 78.733(14) 7_556 7_556
Sb2 Cd2 Eu1 78.733(14) 7_556 7_556
Sb4 Cd2 Eu1 62.917(13) . 7_556
Sb5 Cd2 Eu1 65.196(13) . 7_556
As2 Cd2 Eu1 78.733(14) 7_546 7_546
Sb2 Cd2 Eu1 78.733(14) 7_546 7_546
As2 Cd2 Eu1 164.37(2) 7_556 7_546
Sb2 Cd2 Eu1 164.37(2) 7_556 7_546
Sb4 Cd2 Eu1 62.917(13) . 7_546
Sb5 Cd2 Eu1 65.196(13) . 7_546
Eu1 Cd2 Eu1 85.640(15) 7_556 7_546
As2 Cd2 Eu5 58.647(16) 7_546 .
Sb2 Cd2 Eu5 58.647(16) 7_546 .
As2 Cd2 Eu5 58.647(16) 7_556 .
Sb2 Cd2 Eu5 58.647(16) 7_556 .
Sb4 Cd2 Eu5 121.88(2) . .
Sb5 Cd2 Eu5 131.38(2) . .
Eu1 Cd2 Eu5 136.785(8) 7_556 .
Eu1 Cd2 Eu5 136.785(8) 7_546 .
As2 Cd2 Eu2 117.40(2) 7_546 7_556
Sb2 Cd2 Eu2 117.40(2) 7_546 7_556
As2 Cd2 Eu2 54.565(16) 7_556 7_556
Sb2 Cd2 Eu2 54.565(16) 7_556 7_556
Sb4 Cd2 Eu2 133.488(13) . 7_556
Sb5 Cd2 Eu2 54.959(12) . 7_556
Eu1 Cd2 Eu2 70.905(10) 7_556 7_556
Eu1 Cd2 Eu2 120.154(17) 7_546 7_556
Eu5 Cd2 Eu2 88.275(13) . 7_556
As1 Cd3 Sb1 0.00(3) 3 3
As1 Cd3 As1 120.00(3) 3 3_545
Sb1 Cd3 As1 120.00(3) 3 3_545
As1 Cd3 Sb1 120.00(3) 3 3_545
Sb1 Cd3 Sb1 120.00(3) 3 3_545
As1 Cd3 Sb1 0.00(3) 3_545 3_545
As1 Cd3 Sb4 113.916(17) 3 .
Sb1 Cd3 Sb4 113.916(17) 3 .
As1 Cd3 Sb4 113.916(17) 3_545 .
Sb1 Cd3 Sb4 113.916(17) 3_545 .
As1 Cd3 As5 103.989(18) 3 5_656
Sb1 Cd3 As5 103.989(18) 3 5_656
As1 Cd3 As5 103.989(18) 3_545 5_656
Sb1 Cd3 As5 103.989(18) 3_545 5_656
Sb4 Cd3 As5 96.92(2) . 5_656
As1 Cd3 Sb5 103.989(18) 3 5_656
Sb1 Cd3 Sb5 103.989(18) 3 5_656
As1 Cd3 Sb5 103.989(18) 3_545 5_656
Sb1 Cd3 Sb5 103.989(18) 3_545 5_656
Sb4 Cd3 Sb5 96.92(2) . 5_656
As5 Cd3 Sb5 0.000(19) 5_656 5_656
As1 Cd3 Eu1 159.76(2) 3 7_546
Sb1 Cd3 Eu1 159.76(2) 3 7_546
As1 Cd3 Eu1 77.704(13) 3_545 7_546
Sb1 Cd3 Eu1 77.704(13) 3_545 7_546
Sb4 Cd3 Eu1 61.123(13) . 7_546
As5 Cd3 Eu1 59.482(12) 5_656 7_546
Sb5 Cd3 Eu1 59.482(12) 5_656 7_546
As1 Cd3 Eu1 77.704(13) 3 7_556
Sb1 Cd3 Eu1 77.704(13) 3 7_556
As1 Cd3 Eu1 159.76(2) 3_545 7_556
Sb1 Cd3 Eu1 159.76(2) 3_545 7_556
Sb4 Cd3 Eu1 61.124(13) . 7_556
As5 Cd3 Eu1 59.482(12) 5_656 7_556
Sb5 Cd3 Eu1 59.482(12) 5_656 7_556
Eu1 Cd3 Eu1 83.311(16) 7_546 7_556
As1 Cd3 Eu6 126.02(2) 3 3_545
Sb1 Cd3 Eu6 126.02(2) 3 3_545
As1 Cd3 Eu6 59.717(14) 3_545 3_545
Sb1 Cd3 Eu6 59.717(14) 3_545 3_545
Sb4 Cd3 Eu6 58.700(11) . 3_545
As5 Cd3 Eu6 129.413(13) 5_656 3_545
Sb5 Cd3 Eu6 129.413(13) 5_656 3_545
Eu1 Cd3 Eu6 70.041(9) 7_546 3_545
Eu1 Cd3 Eu6 119.799(16) 7_556 3_545
As1 Cd3 Eu6 59.717(14) 3 3
Sb1 Cd3 Eu6 59.717(14) 3 3
As1 Cd3 Eu6 126.02(2) 3_545 3
Sb1 Cd3 Eu6 126.02(2) 3_545 3
Sb4 Cd3 Eu6 58.700(11) . 3
As5 Cd3 Eu6 129.413(13) 5_656 3
Sb5 Cd3 Eu6 129.413(13) 5_656 3
Eu1 Cd3 Eu6 119.799(16) 7_546 3
Eu1 Cd3 Eu6 70.041(9) 7_556 3
Eu6 Cd3 Eu6 78.194(11) 3_545 3

loop_
_geom_bond_atom_site_label_1
_geom_bond_atom_site_label_2
_geom_bond_distance
_geom_bond_site_symmetry_2
Eu1 As4 3.2975(5) 7_556
Eu1 Sb4 3.2975(5) 7_556
Eu1 As4 3.2975(5) 7_546
Eu1 Sb4 3.2975(5) 7_546
Eu1 As5 3.3286(5) 3_445
Eu1 Sb5 3.3286(5) 3_445
Eu1 As5 3.3286(5) 3_455
Eu1 Sb5 3.3286(5) 3_455
Eu1 Cd2 3.4146(5) 7_556
Eu1 Cd2 3.4146(5) 7_546
Eu1 As5 3.4414(5) 7_546
Eu1 Sb5 3.4414(5) 7_546
Eu2 Sb2 3.1422(8) .
Eu2 Sb1 3.1635(7) .
Eu2 As5 3.2018(5) 7_546
Eu2 Sb5 3.2018(5) 7_546
Eu2 As5 3.2018(5) 7_556
Eu2 Sb5 3.2018(5) 7_556
Eu2 Cd1 3.2989(7) .
Eu2 As3 3.3400(5) 7_556
Eu2 Sb3 3.3400(5) 7_556
Eu2 Sb3 3.3400(5) 7_546
Eu3 As2 3.1336(8) 1_554
Eu3 Sb2 3.1336(8) 1_554
Eu3 Sb1 3.2420(7) .
Eu3 As6 3.3857(4) 3_455
Eu3 Sb6 3.3857(4) 3_455
Eu3 As6 3.3857(4) 3_445
Eu3 Sb6 3.3857(4) 3_445
Eu3 Sb4 3.3899(5) 7_545
Eu3 As4 3.3899(5) 7_545
Eu3 Sb4 3.3899(5) 7
Eu3 As4 3.3899(5) 7
Eu4 Sb1 3.2601(7) .
Eu4 As3 3.3365(5) 7_556
Eu4 Sb3 3.3365(5) 7_556
Eu4 As3 3.3365(5) 7_546
Eu4 Sb3 3.3365(5) 7_546
Eu4 Sb3 3.3822(6) .
Eu4 As6 3.4669(5) 3_445
Eu4 Sb6 3.4669(5) 3_445
Eu4 As6 3.4669(5) 3_455
Eu4 Sb6 3.4669(5) 3_455
Eu5 As2 3.1241(5) 7_556
Eu5 Sb2 3.1241(5) 7_556
Eu5 As2 3.1241(5) 7_546
Eu5 Sb2 3.1241(5) 7_546
Eu5 Cd1 3.3584(5) 7_556
Eu5 Cd1 3.3584(5) 7_546
Eu5 As6 3.3876(5) 3_445
Eu5 Sb6 3.3876(5) 3_445
Eu5 As6 3.3876(5) 3_455
Eu5 Sb6 3.3876(5) 3_455
Eu5 As6 3.4174(6) 5_655
Eu5 Sb6 3.4174(6) 5_655
Eu6 Sb1 3.2832(6) .
Eu6 As1 3.2832(6) 5
Eu6 Sb1 3.2832(6) 5
Eu6 As4 3.3025(4) 7
Eu6 As4 3.3025(4) 3_445
Eu6 Sb4 3.3025(4) 7
Eu6 Sb4 3.3025(4) 3_445
Eu6 As4 3.3025(4) 7_545
Eu6 As4 3.3025(4) 3_455
Eu6 Sb4 3.3025(4) 3_455
Eu6 Sb4 3.3025(4) 7_545
Sb1 Cd3 2.6800(4) 3_445
Sb1 Cd3 2.6800(4) 3_455
Sb2 Cd2 2.7236(5) 7_546
Sb2 Cd2 2.7236(5) 7_556
Sb2 Cd1 2.9891(9) .
Sb2 Eu5 3.1241(5) 7_556
Sb2 Eu5 3.1241(5) 7_546
Sb2 Eu3 3.1336(8) 1_556
Sb3 Cd1 2.8324(4) 7_546
Sb3 Cd1 2.8323(4) 7_556
Sb3 Eu4 3.3365(5) 7_556
Sb3 Eu4 3.3365(5) 7_546
Sb3 Eu2 3.3399(5) 7_556
Sb3 Eu2 3.3399(5) 7_546
Sb4 Cd2 2.8316(8) .
Sb4 Cd3 2.9207(8) .
Sb4 Eu1 3.2975(5) 7_556
Sb4 Eu1 3.2975(5) 7_546
Sb4 Eu6 3.3025(4) 3
Sb4 Eu6 3.3025(4) 3_545
Sb4 Eu3 3.3899(5) 7_545
Sb4 Eu3 3.3899(5) 7
Sb5 As5 2.6907(11) 5_656
Sb5 Sb5 2.6907(11) 5_656
Sb5 Cd2 2.9277(7) .
Sb5 Cd3 3.1981(8) 5_656
Sb5 Eu2 3.2019(5) 7_546
Sb5 Eu2 3.2019(5) 7_556
Sb5 Eu1 3.3286(5) 3
Sb5 Eu1 3.3286(5) 3_545
Sb5 Eu1 3.4414(5) 7_546
Sb5 Eu1 3.4414(5) 7_556
Sb6 Cd1 2.8327(7) 5_656
Sb6 Eu3 3.3857(4) 3_545
Sb6 Eu3 3.3857(4) 3
Sb6 Eu5 3.3876(5) 3
Sb6 Eu5 3.3876(5) 3_545
Sb6 Eu5 3.4175(6) 5_655
Sb6 Eu4 3.4669(5) 3
Sb6 Eu4 3.4669(5) 3_545
Cd1 As3 2.8324(4) 7_546
Cd1 Sb3 2.8324(4) 7_546
Cd1 As3 2.8324(4) 7_556
Cd1 Sb3 2.8324(4) 7_556
Cd1 As6 2.8326(7) 5_656
Cd1 Sb6 2.8326(7) 5_656
Cd1 Eu5 3.3583(5) 7_556
Cd1 Eu5 3.3583(5) 7_546
Cd1 Eu4 3.5295(5) 7_556
Cd2 As2 2.7236(5) 7_546
Cd2 Sb2 2.7236(5) 7_546
Cd2 As2 2.7236(5) 7_556
Cd2 Sb2 2.7236(5) 7_556
Cd2 Eu1 3.4147(5) 7_556
Cd2 Eu1 3.4147(5) 7_546
Cd2 Eu2 3.8038(5) 7_556
Cd3 As1 2.6800(4) 3
Cd3 Sb1 2.6800(4) 3
Cd3 As1 2.6800(4) 3_545
Cd3 Sb1 2.6800(4) 3_545
Cd3 As5 3.1981(8) 5_656
Cd3 Sb5 3.1981(8) 5_656
Cd3 Eu1 3.4920(5) 7_546
Cd3 Eu1 3.4920(5) 7_556
Cd3 Eu6 3.6804(4) 3_545
Cd3 Eu6 3.6804(4) 3
